data_2237636
loop_
_publ_author_name
'Al-dies, Al-anood M.'
'Al-Omar, Mohamed A.'
'Amr, Abd El-Galil E.'
'El-Agrody, Ahmed M.'
'Ng, Seik Weng'
'Tiekink, Edward R. T.'

_publ_section_title
;
 <i>N</i>'-[3-Cyano-4-(4-fluorophenyl)-6-methoxy-4<i>H</i>-benzo[<i>h</i>]chromen-2-yl]-<i>N</i>,<i>N</i>-dimethylmethanimidamide
;
_journal_coeditor_code HG5296
_journal_issue 4
_journal_name_full 'Acta Crystallographica Section E'
_journal_page_first o482
_journal_page_last o483
_journal_paper_doi 10.1107/S1600536813005503
_journal_volume 69
_journal_year 2013
_chemical_formula_iupac 'C24 H20 F N3 O2'
_chemical_formula_moiety 'C24 H20 F N3 O2'
_chemical_formula_sum 'C24 H20 F N3 O2'
_chemical_formula_weight 401.43
_chemical_name_systematic
<i>N</i>'-[3-Cyano-4-(4-fluorophenyl)-6-methoxy-4<i>H</i>-benzo[<i>h</i>]chromen-2-yl]-<i>N</i>,<i>N</i>-dimethylmethanimidamide
_space_group_IT_number 2
_symmetry_cell_setting triclinic
_symmetry_space_group_name_Hall '-P 1'
_symmetry_space_group_name_H-M 'P -1'
_atom_sites_solution_hydrogens geom
_atom_sites_solution_primary direct
_atom_sites_solution_secondary difmap
_audit_creation_method SHELXL-97
_cell_angle_alpha 66.054(10)
_cell_angle_beta 83.684(8)
_cell_angle_gamma 75.946(9)
_cell_formula_units_Z 2
_cell_length_a 8.8438(8)
_cell_length_b 11.0887(12)
_cell_length_c 11.8001(13)
_cell_measurement_reflns_used 2074
_cell_measurement_temperature 295(2)
_cell_measurement_theta_max 27.5004
_cell_measurement_theta_min 2.8471
_cell_volume 1025.8(2)
_computing_cell_refinement 'CrysAlis PRO (Agilent, 2011)'
_computing_data_collection 'CrysAlis PRO (Agilent, 2011)'
_computing_data_reduction 'CrysAlis PRO (Agilent, 2011)'
_computing_molecular_graphics
;
ORTEP-3 for Windows (Farrugia, 2012) and DIAMOND (Brandenburg,
2006)
;
_computing_publication_material 'publCIF (Westrip, 2010)'
_computing_structure_refinement 'SHELXL97 (Sheldrick, 2008)'
_computing_structure_solution 'SHELXS97 (Sheldrick, 2008)'
_diffrn_ambient_temperature 295(2)
_diffrn_detector_area_resol_mean 10.4041
_diffrn_measured_fraction_theta_full 0.999
_diffrn_measured_fraction_theta_max 0.999
_diffrn_measurement_device_type 'Agilent SuperNova Dual diffractometer with an Atlas detector'
_diffrn_measurement_method '\w scan'
_diffrn_radiation_monochromator Mirror
_diffrn_radiation_source 'SuperNova (Mo) X-ray Source'
_diffrn_radiation_type MoK\a
_diffrn_radiation_wavelength 0.71073
_diffrn_reflns_av_R_equivalents 0.0339
_diffrn_reflns_av_sigmaI/netI 0.0515
_diffrn_reflns_limit_h_max 11
_diffrn_reflns_limit_h_min -11
_diffrn_reflns_limit_k_max 10
_diffrn_reflns_limit_k_min -14
_diffrn_reflns_limit_l_max 15
_diffrn_reflns_limit_l_min -15
_diffrn_reflns_number 9814
_diffrn_reflns_theta_full 27.56
_diffrn_reflns_theta_max 27.56
_diffrn_reflns_theta_min 2.85
_diffrn_standards_decay_% 0
_diffrn_standards_interval_count 0
_diffrn_standards_interval_time 0
_diffrn_standards_number 0
_exptl_absorpt_coefficient_mu 0.090
_exptl_absorpt_correction_T_max 1.0000
_exptl_absorpt_correction_T_min 0.98200
_exptl_absorpt_correction_type multi-scan
_exptl_absorpt_process_details '(CrysAlis PRO; Agilent, 2011)'
_exptl_crystal_colour light-brown
_exptl_crystal_density_diffrn 1.300
_exptl_crystal_density_method 'not measured'
_exptl_crystal_description prism
_exptl_crystal_F_000 420
_exptl_crystal_size_max 0.30
_exptl_crystal_size_mid 0.20
_exptl_crystal_size_min 0.10
_refine_diff_density_max 0.197
_refine_diff_density_min -0.241
_refine_ls_extinction_method none
_refine_ls_goodness_of_fit_ref 1.039
_refine_ls_hydrogen_treatment constr
_refine_ls_matrix_type full
_refine_ls_number_parameters 273
_refine_ls_number_reflns 4745
_refine_ls_number_restraints 0
_refine_ls_restrained_S_all 1.039
_refine_ls_R_factor_all 0.1047
_refine_ls_R_factor_gt 0.0579
_refine_ls_shift/su_max 0.000
_refine_ls_shift/su_mean 0.000
_refine_ls_structure_factor_coef Fsqd
_refine_ls_weighting_details 'calc w=1/[\s^2^(Fo^2^)+(0.0687P)^2^+0.1794P] where P=(Fo^2^+2Fc^2^)/3'
_refine_ls_weighting_scheme calc
_refine_ls_wR_factor_gt 0.1422
_refine_ls_wR_factor_ref 0.1791
_reflns_number_gt 2729
_reflns_number_total 4745
_reflns_threshold_expression I>2\s(I)
_cod_data_source_file hg5296.cif
_cod_data_source_block I
_cod_original_cell_volume 1025.85(18)
_cod_database_code 2237636
_cod_database_fobs_code 2237636

loop_
_symmetry_equiv_pos_as_xyz
'x, y, z'
'-x, -y, -z'

loop_
_atom_site_type_symbol
_atom_site_label
_atom_site_fract_x
_atom_site_fract_y
_atom_site_fract_z
_atom_site_U_iso_or_equiv
_atom_site_adp_type
_atom_site_calc_flag
_atom_site_refinement_flags
_atom_site_occupancy
_atom_site_symmetry_multiplicity
F F1 0.10342(19) 0.85738(18) 0.04207(18) 0.1067(7) Uani d . 1 1
O O1 0.71783(15) 0.23009(15) 0.24647(13) 0.0480(4) Uani d . 1 1
O O2 0.17217(17) 0.07626(18) 0.46549(17) 0.0682(5) Uani d . 1 1
N N1 0.91690(18) 0.34311(18) 0.21651(16) 0.0462(4) Uani d . 1 1
N N2 1.1331(2) 0.2837(2) 0.10802(18) 0.0584(5) Uani d . 1 1
N N3 0.8000(2) 0.5769(2) 0.3565(2) 0.0720(6) Uani d . 1 1
C C1 0.5773(2) 0.1989(2) 0.30364(19) 0.0406(5) Uani d . 1 1
C C2 0.5430(2) 0.0847(2) 0.29533(19) 0.0429(5) Uani d . 1 1
C C3 0.6411(3) 0.0088(2) 0.2340(2) 0.0520(6) Uani d . 1 1
H H3 0.7331 0.0337 0.1965 0.062 Uiso calc R 1 1
C C4 0.6024(3) -0.1006(3) 0.2292(2) 0.0659(7) Uani d . 1 1
H H4 0.6684 -0.1499 0.1887 0.079 Uiso calc R 1 1
C C5 0.4646(3) -0.1394(3) 0.2847(3) 0.0698(7) Uani d . 1 1
H H5 0.4393 -0.2142 0.2806 0.084 Uiso calc R 1 1
C C6 0.3676(3) -0.0688(3) 0.3445(2) 0.0617(7) Uani d . 1 1
H H6 0.2766 -0.0962 0.3815 0.074 Uiso calc R 1 1
C C7 0.4025(2) 0.0459(2) 0.3515(2) 0.0476(5) Uani d . 1 1
C C8 0.3038(2) 0.1228(2) 0.4135(2) 0.0484(5) Uani d . 1 1
C C9 0.3424(2) 0.2318(2) 0.4185(2) 0.0463(5) Uani d . 1 1
H H9 0.2769 0.2803 0.4599 0.056 Uiso calc R 1 1
C C10 0.4819(2) 0.2725(2) 0.36114(18) 0.0407(5) Uani d . 1 1
C C11 0.5173(2) 0.3992(2) 0.36151(18) 0.0408(5) Uani d . 1 1
H H11 0.5020 0.3962 0.4461 0.049 Uiso calc R 1 1
C C12 0.6864(2) 0.4009(2) 0.32420(19) 0.0418(5) Uani d . 1 1
C C13 0.7733(2) 0.3255(2) 0.26505(19) 0.0421(5) Uani d . 1 1
C C14 0.9972(2) 0.2654(2) 0.1639(2) 0.0515(6) Uani d . 1 1
H H14 0.9582 0.1941 0.1654 0.062 Uiso calc R 1 1
C C15 1.2168(3) 0.2017(4) 0.0420(3) 0.0856(9) Uani d . 1 1
H H15A 1.1658 0.1296 0.0559 0.128 Uiso calc R 1 1
H H15B 1.3218 0.1644 0.0714 0.128 Uiso calc R 1 1
H H15C 1.2183 0.2568 -0.0452 0.128 Uiso calc R 1 1
C C16 1.1981(3) 0.3944(3) 0.1012(3) 0.0690(7) Uani d . 1 1
H H16A 1.1416 0.4334 0.1569 0.103 Uiso calc R 1 1
H H16B 1.1899 0.4618 0.0181 0.103 Uiso calc R 1 1
H H16C 1.3057 0.3612 0.1243 0.103 Uiso calc R 1 1
C C17 0.7526(2) 0.4977(2) 0.3405(2) 0.0510(6) Uani d . 1 1
C C18 0.4058(2) 0.5249(2) 0.27590(19) 0.0415(5) Uani d . 1 1
C C19 0.4420(3) 0.5885(2) 0.1521(2) 0.0554(6) Uani d . 1 1
H H19 0.5369 0.5554 0.1211 0.066 Uiso calc R 1 1
C C20 0.3412(3) 0.6998(3) 0.0731(3) 0.0704(7) Uani d . 1 1
H H20 0.3675 0.7421 -0.0100 0.084 Uiso calc R 1 1
C C21 0.2032(3) 0.7458(3) 0.1193(3) 0.0668(7) Uani d . 1 1
C C22 0.1591(3) 0.6859(3) 0.2398(3) 0.0699(8) Uani d . 1 1
H H22 0.0621 0.7186 0.2684 0.084 Uiso calc R 1 1
C C23 0.2623(2) 0.5750(2) 0.3191(2) 0.0582(6) Uani d . 1 1
H H23 0.2349 0.5338 0.4021 0.070 Uiso calc R 1 1
C C24 0.0645(3) 0.1533(3) 0.5229(3) 0.0758(8) Uani d . 1 1
H H24A -0.0230 0.1117 0.5552 0.114 Uiso calc R 1 1
H H24B 0.0291 0.2434 0.4628 0.114 Uiso calc R 1 1
H H24C 0.1147 0.1566 0.5893 0.114 Uiso calc R 1 1

loop_
_atom_site_aniso_label
_atom_site_aniso_U_11
_atom_site_aniso_U_22
_atom_site_aniso_U_33
_atom_site_aniso_U_12
_atom_site_aniso_U_13
_atom_site_aniso_U_23
F1 0.0857(11) 0.0803(13) 0.1207(16) 0.0159(9) -0.0371(10) -0.0162(11)
O1 0.0466(8) 0.0539(10) 0.0540(9) -0.0222(7) 0.0144(6) -0.0293(8)
O2 0.0510(9) 0.0675(12) 0.0898(13) -0.0299(8) 0.0205(8) -0.0305(10)
N1 0.0380(9) 0.0529(11) 0.0474(11) -0.0126(8) 0.0044(7) -0.0191(9)
N2 0.0426(10) 0.0811(15) 0.0584(13) -0.0176(10) 0.0095(8) -0.0347(11)
N3 0.0654(13) 0.0720(16) 0.0951(18) -0.0265(12) 0.0034(11) -0.0440(14)
C1 0.0399(10) 0.0404(12) 0.0400(11) -0.0130(9) 0.0035(8) -0.0129(9)
C2 0.0453(11) 0.0383(12) 0.0425(12) -0.0096(9) -0.0024(9) -0.0127(9)
C3 0.0568(13) 0.0457(13) 0.0532(14) -0.0128(10) 0.0043(10) -0.0195(11)
C4 0.0809(17) 0.0533(16) 0.0714(18) -0.0162(13) 0.0074(13) -0.0337(14)
C5 0.0837(18) 0.0531(16) 0.088(2) -0.0263(14) 0.0006(15) -0.0366(15)
C6 0.0595(14) 0.0521(15) 0.0765(18) -0.0246(12) -0.0003(12) -0.0214(13)
C7 0.0485(11) 0.0408(12) 0.0518(13) -0.0144(9) -0.0039(9) -0.0131(10)
C8 0.0395(11) 0.0485(13) 0.0529(14) -0.0165(10) 0.0048(9) -0.0129(11)
C9 0.0431(11) 0.0435(12) 0.0502(13) -0.0122(9) 0.0076(9) -0.0170(10)
C10 0.0413(10) 0.0396(12) 0.0387(11) -0.0126(9) 0.0038(8) -0.0118(9)
C11 0.0445(10) 0.0427(12) 0.0382(11) -0.0139(9) 0.0063(8) -0.0181(10)
C12 0.0420(10) 0.0402(12) 0.0466(12) -0.0128(9) 0.0008(9) -0.0187(10)
C13 0.0406(10) 0.0442(12) 0.0412(12) -0.0156(9) -0.0003(8) -0.0130(10)
C14 0.0428(11) 0.0607(15) 0.0544(14) -0.0161(10) 0.0038(10) -0.0246(12)
C15 0.0602(15) 0.122(3) 0.096(2) -0.0189(16) 0.0195(14) -0.071(2)
C16 0.0544(14) 0.083(2) 0.0708(18) -0.0321(13) 0.0091(12) -0.0245(15)
C17 0.0471(12) 0.0516(14) 0.0571(14) -0.0153(10) 0.0027(10) -0.0225(12)
C18 0.0415(10) 0.0388(11) 0.0484(13) -0.0139(9) 0.0070(9) -0.0204(10)
C19 0.0500(12) 0.0555(15) 0.0540(15) -0.0084(11) 0.0060(10) -0.0182(12)
C20 0.0670(16) 0.0658(18) 0.0583(16) -0.0065(13) -0.0052(12) -0.0077(14)
C21 0.0595(15) 0.0540(16) 0.0779(19) -0.0032(12) -0.0184(13) -0.0176(14)
C22 0.0443(13) 0.0620(17) 0.100(2) -0.0003(12) 0.0017(13) -0.0358(16)
C23 0.0546(13) 0.0544(15) 0.0657(16) -0.0128(11) 0.0142(11) -0.0268(13)
C24 0.0433(13) 0.091(2) 0.094(2) -0.0241(13) 0.0203(13) -0.0373(18)

loop_
_atom_type_symbol
_atom_type_description
_atom_type_scat_dispersion_real
_atom_type_scat_dispersion_imag
_atom_type_scat_source
C C 0.0033 0.0016 'International Tables Vol C Tables 4.2.6.8 and 6.1.1.4'
H H 0.0000 0.0000 'International Tables Vol C Tables 4.2.6.8 and 6.1.1.4'
N N 0.0061 0.0033 'International Tables Vol C Tables 4.2.6.8 and 6.1.1.4'
O O 0.0106 0.0060 'International Tables Vol C Tables 4.2.6.8 and 6.1.1.4'
F F 0.0171 0.0103 'International Tables Vol C Tables 4.2.6.8 and 6.1.1.4'

loop_
_geom_angle_atom_site_label_1
_geom_angle_atom_site_label_2
_geom_angle_atom_site_label_3
_geom_angle
C13 O1 C1 118.87(16)
C8 O2 C24 116.89(18)
C14 N1 C13 119.91(19)
C14 N2 C16 121.1(2)
C14 N2 C15 121.8(2)
C16 N2 C15 116.9(2)
C10 C1 O1 122.70(18)
C10 C1 C2 122.93(18)
O1 C1 C2 114.36(18)
C3 C2 C1 123.11(18)
C3 C2 C7 119.0(2)
C1 C2 C7 117.87(19)
C4 C3 C2 120.6(2)
C4 C3 H3 119.7
C2 C3 H3 119.7
C3 C4 C5 120.6(2)
C3 C4 H4 119.7
C5 C4 H4 119.7
C6 C5 C4 120.4(2)
C6 C5 H5 119.8
C4 C5 H5 119.8
C5 C6 C7 121.1(2)
C5 C6 H6 119.4
C7 C6 H6 119.4
C6 C7 C2 118.3(2)
C6 C7 C8 122.9(2)
C2 C7 C8 118.84(19)
C9 C8 O2 124.9(2)
C9 C8 C7 120.82(18)
O2 C8 C7 114.24(19)
C8 C9 C10 120.8(2)
C8 C9 H9 119.6
C10 C9 H9 119.6
C1 C10 C9 118.72(19)
C1 C10 C11 121.56(17)
C9 C10 C11 119.67(18)
C10 C11 C12 108.81(16)
C10 C11 C18 110.34(16)
C12 C11 C18 112.23(16)
C10 C11 H11 108.5
C12 C11 H11 108.5
C18 C11 H11 108.5
C13 C12 C17 117.84(18)
C13 C12 C11 123.71(18)
C17 C12 C11 118.11(18)
C12 C13 N1 122.48(19)
C12 C13 O1 121.15(17)
N1 C13 O1 116.32(18)
N1 C14 N2 122.4(2)
N1 C14 H14 118.8
N2 C14 H14 118.8
N2 C15 H15A 109.5
N2 C15 H15B 109.5
H15A C15 H15B 109.5
N2 C15 H15C 109.5
H15A C15 H15C 109.5
H15B C15 H15C 109.5
N2 C16 H16A 109.5
N2 C16 H16B 109.5
H16A C16 H16B 109.5
N2 C16 H16C 109.5
H16A C16 H16C 109.5
H16B C16 H16C 109.5
N3 C17 C12 177.0(2)
C19 C18 C23 117.9(2)
C19 C18 C11 121.06(18)
C23 C18 C11 121.02(19)
C18 C19 C20 121.8(2)
C18 C19 H19 119.1
C20 C19 H19 119.1
C21 C20 C19 118.4(3)
C21 C20 H20 120.8
C19 C20 H20 120.8
C20 C21 C22 122.8(2)
C20 C21 F1 118.8(3)
C22 C21 F1 118.4(2)
C21 C22 C23 118.4(2)
C21 C22 H22 120.8
C23 C22 H22 120.8
C18 C23 C22 120.8(2)
C18 C23 H23 119.6
C22 C23 H23 119.6
O2 C24 H24A 109.5
O2 C24 H24B 109.5
H24A C24 H24B 109.5
O2 C24 H24C 109.5
H24A C24 H24C 109.5
H24B C24 H24C 109.5

loop_
_geom_bond_atom_site_label_1
_geom_bond_atom_site_label_2
_geom_bond_distance
F1 C21 1.368(3)
O1 C13 1.368(2)
O1 C1 1.398(2)
O2 C8 1.369(2)
O2 C24 1.424(3)
N1 C14 1.293(3)
N1 C13 1.359(2)
N2 C14 1.325(3)
N2 C16 1.448(3)
N2 C15 1.450(3)
N3 C17 1.146(3)
C1 C10 1.352(3)
C1 C2 1.414(3)
C2 C3 1.409(3)
C2 C7 1.420(3)
C3 C4 1.361(3)
C3 H3 0.9300
C4 C5 1.396(3)
C4 H4 0.9300
C5 C6 1.355(3)
C5 H5 0.9300
C6 C7 1.415(3)
C6 H6 0.9300
C7 C8 1.424(3)
C8 C9 1.358(3)
C9 C10 1.422(3)
C9 H9 0.9300
C10 C11 1.514(3)
C11 C12 1.514(3)
C11 C18 1.531(3)
C11 H11 0.9800
C12 C13 1.350(3)
C12 C17 1.425(3)
C14 H14 0.9300
C15 H15A 0.9600
C15 H15B 0.9600
C15 H15C 0.9600
C16 H16A 0.9600
C16 H16B 0.9600
C16 H16C 0.9600
C18 C19 1.380(3)
C18 C23 1.387(3)
C19 C20 1.379(3)
C19 H19 0.9300
C20 C21 1.350(4)
C20 H20 0.9300
C21 C22 1.361(4)
C22 C23 1.390(3)
C22 H22 0.9300
C23 H23 0.9300
C24 H24A 0.9600
C24 H24B 0.9600
C24 H24C 0.9600

loop_
_geom_hbond_atom_site_label_D
_geom_hbond_atom_site_label_H
_geom_hbond_atom_site_label_A
_geom_hbond_site_symmetry_A
_geom_hbond_distance_DH
_geom_hbond_distance_HA
_geom_hbond_distance_DA
_geom_hbond_angle_DHA
C23 H23 N3 2_666 0.93 2.62 3.542(3) 171
C5 H5 Cg1 1_545 0.93 2.79 3.670(3) 159
C15 H15B Cg2 1_655 0.96 2.93 3.732(3) 142
C16 H16C Cg3 1_655 0.96 2.91 3.589(3) 129

loop_
_geom_torsion_atom_site_label_1
_geom_torsion_atom_site_label_2
_geom_torsion_atom_site_label_3
_geom_torsion_atom_site_label_4
_geom_torsion
C13 O1 C1 C10 10.3(3)
C13 O1 C1 C2 -170.25(17)
C10 C1 C2 C3 179.1(2)
O1 C1 C2 C3 -0.4(3)
C10 C1 C2 C7 -0.7(3)
O1 C1 C2 C7 179.76(17)
C1 C2 C3 C4 179.8(2)
C7 C2 C3 C4 -0.4(3)
C2 C3 C4 C5 0.2(4)
C3 C4 C5 C6 -0.2(4)
C4 C5 C6 C7 0.4(4)
C5 C6 C7 C2 -0.6(4)
C5 C6 C7 C8 -179.9(2)
C3 C2 C7 C6 0.6(3)
C1 C2 C7 C6 -179.56(19)
C3 C2 C7 C8 179.9(2)
C1 C2 C7 C8 -0.2(3)
C24 O2 C8 C9 3.7(3)
C24 O2 C8 C7 -176.6(2)
C6 C7 C8 C9 179.6(2)
C2 C7 C8 C9 0.3(3)
C6 C7 C8 O2 -0.1(3)
C2 C7 C8 O2 -179.39(18)
O2 C8 C9 C10 -179.8(2)
C7 C8 C9 C10 0.5(3)
O1 C1 C10 C9 -178.99(17)
C2 C1 C10 C9 1.6(3)
O1 C1 C10 C11 3.3(3)
C2 C1 C10 C11 -176.16(18)
C8 C9 C10 C1 -1.4(3)
C8 C9 C10 C11 176.33(19)
C1 C10 C11 C12 -16.1(3)
C9 C10 C11 C12 166.21(18)
C1 C10 C11 C18 107.5(2)
C9 C10 C11 C18 -70.2(2)
C10 C11 C12 C13 18.4(3)
C18 C11 C12 C13 -104.0(2)
C10 C11 C12 C17 -168.54(18)
C18 C11 C12 C17 69.1(2)
C17 C12 C13 N1 -3.0(3)
C11 C12 C13 N1 170.10(18)
C17 C12 C13 O1 179.69(18)
C11 C12 C13 O1 -7.2(3)
C14 N1 C13 C12 178.0(2)
C14 N1 C13 O1 -4.6(3)
C1 O1 C13 C12 -8.2(3)
C1 O1 C13 N1 174.29(17)
C13 N1 C14 N2 175.5(2)
C16 N2 C14 N1 -1.0(4)
C15 N2 C14 N1 -175.6(2)
C10 C11 C18 C19 -89.7(2)
C12 C11 C18 C19 31.8(3)
C10 C11 C18 C23 87.5(2)
C12 C11 C18 C23 -151.0(2)
C23 C18 C19 C20 1.1(4)
C11 C18 C19 C20 178.4(2)
C18 C19 C20 C21 -0.6(4)
C19 C20 C21 C22 -0.8(4)
C19 C20 C21 F1 179.0(2)
C20 C21 C22 C23 1.7(4)
F1 C21 C22 C23 -178.2(2)
C19 C18 C23 C22 -0.2(3)
C11 C18 C23 C22 -177.5(2)
C21 C22 C23 C18 -1.1(4)
